data_4078488
loop_
_publ_author_name
'Jian, Zhongbao'
'Petrov, Alex R.'
'Hangaly, Noa K.'
'Li, Shihui'
'Rong, Weifeng'
'Mou, Zehuai'
'Rufanov, Konstantin A.'
'Harms, Klaus'
'Sundermeyer, J\"org'
'Cui, Dongmei'

_publ_section_title
;
 Phosphazene-Functionalized Cyclopentadienyl and Its Derivatives Ligated
 Rare-Earth Metal Alkyl Complexes: Synthesis, Structures, and Catalysis on
 Ethylene Polymerization
;
_journal_issue 11
_journal_name_full Organometallics
_journal_page_first 4267
_journal_paper_doi 10.1021/om300263p
_journal_volume 31
_journal_year 2012
_chemical_formula_sum 'C48 H63 Lu N O2 P Si2'
_chemical_formula_weight 948.11
_chemical_name_systematic
; 
 ? 
;
_space_group_IT_number 14
_symmetry_cell_setting monoclinic
_symmetry_space_group_name_Hall '-P 2yn'
_symmetry_space_group_name_H-M 'P 1 21/n 1'
_atom_sites_solution_hydrogens geom
_atom_sites_solution_primary direct
_atom_sites_solution_secondary difmap
_audit_creation_method SHELXL-97
_cell_angle_alpha 90.00
_cell_angle_beta 115.9670(10)
_cell_angle_gamma 90.00
_cell_formula_units_Z 4
_cell_length_a 20.4246(11)
_cell_length_b 12.2682(6)
_cell_length_c 20.6234(11)
_cell_measurement_temperature 185(2)
_cell_volume 4646.0(4)
_computing_structure_refinement 'SHELXL-97 (Sheldrick, 1997)'
_computing_structure_solution 'SHELXS-97 (Sheldrick, 1990)'
_diffrn_ambient_temperature 185(2)
_diffrn_measured_fraction_theta_full 0.996
_diffrn_measured_fraction_theta_max 0.996
_diffrn_radiation_monochromator graphite
_diffrn_radiation_source 'fine-focus sealed tube'
_diffrn_radiation_type MoK\a
_diffrn_radiation_wavelength 0.71073
_diffrn_reflns_av_R_equivalents 0.0393
_diffrn_reflns_av_sigmaI/netI 0.0481
_diffrn_reflns_limit_h_max 25
_diffrn_reflns_limit_h_min -25
_diffrn_reflns_limit_k_max 15
_diffrn_reflns_limit_k_min -13
_diffrn_reflns_limit_l_max 19
_diffrn_reflns_limit_l_min -25
_diffrn_reflns_number 25590
_diffrn_reflns_theta_full 26.03
_diffrn_reflns_theta_max 26.03
_diffrn_reflns_theta_min 1.87
_exptl_absorpt_coefficient_mu 2.248
_exptl_absorpt_correction_T_max 0.8065
_exptl_absorpt_correction_T_min 0.5332
_exptl_absorpt_correction_type multi-scan
_exptl_crystal_density_diffrn 1.355
_exptl_crystal_density_method 'not measured'
_exptl_crystal_F_000 1952
_exptl_crystal_size_max 0.32
_exptl_crystal_size_mid 0.22
_exptl_crystal_size_min 0.10
_refine_diff_density_max 1.033
_refine_diff_density_min -0.405
_refine_diff_density_rms 0.092
_refine_ls_extinction_method none
_refine_ls_goodness_of_fit_ref 0.997
_refine_ls_hydrogen_treatment constr
_refine_ls_matrix_type full
_refine_ls_number_parameters 503
_refine_ls_number_reflns 9147
_refine_ls_number_restraints 0
_refine_ls_restrained_S_all 0.997
_refine_ls_R_factor_all 0.0490
_refine_ls_R_factor_gt 0.0341
_refine_ls_shift/su_max 0.003
_refine_ls_shift/su_mean 0.000
_refine_ls_structure_factor_coef Fsqd
_refine_ls_weighting_details 'calc w=1/[\s^2^(Fo^2^)+(0.0364P)^2^+0.0000P] where P=(Fo^2^+2Fc^2^)/3'
_refine_ls_weighting_scheme calc
_refine_ls_wR_factor_gt 0.0703
_refine_ls_wR_factor_ref 0.0763
_reflns_number_gt 7249
_reflns_number_total 9147
_reflns_threshold_expression >2sigma(I)
_cod_data_source_file om300263p_si_002.cif
_cod_data_source_block 9b
_cod_original_sg_symbol_H-M P2(1)/n
_cod_database_code 4078488

loop_
_symmetry_equiv_pos_as_xyz
'x, y, z'
'-x+1/2, y+1/2, -z+1/2'
'-x, -y, -z'
'x-1/2, -y-1/2, z-1/2'

loop_
_atom_site_label
_atom_site_type_symbol
_atom_site_fract_x
_atom_site_fract_y
_atom_site_fract_z
_atom_site_U_iso_or_equiv
_atom_site_adp_type
_atom_site_occupancy
_atom_site_symmetry_multiplicity
_atom_site_calc_flag
_atom_site_refinement_flags
C1 C 0.43634(19) 0.9004(3) 0.78937(19) 0.0329(9) Uani 1 1 d .
C2 C 0.4146(2) 0.8164(4) 0.8210(2) 0.0413(10) Uani 1 1 d .
H2 H 0.4026 0.7469 0.7984 0.050 Uiso 1 1 calc R
C3 C 0.4103(2) 0.8343(5) 0.8859(2) 0.0561(13) Uani 1 1 d .
H3 H 0.3954 0.7770 0.9075 0.067 Uiso 1 1 calc R
C4 C 0.4281(2) 0.9363(5) 0.9192(2) 0.0602(14) Uani 1 1 d .
H4 H 0.4250 0.9477 0.9633 0.072 Uiso 1 1 calc R
C5 C 0.4499(2) 1.0204(4) 0.8891(2) 0.0508(12) Uani 1 1 d .
H5 H 0.4623 1.0892 0.9126 0.061 Uiso 1 1 calc R
C6 C 0.45375(19) 1.0043(3) 0.8241(2) 0.0377(10) Uani 1 1 d .
C7 C 0.4755(2) 1.0752(3) 0.7814(2) 0.0358(10) Uani 1 1 d .
C8 C 0.4995(2) 1.1841(4) 0.7925(2) 0.0492(12) Uani 1 1 d .
H8 H 0.5010 1.2241 0.8326 0.059 Uiso 1 1 calc R
C9 C 0.5206(3) 1.2318(4) 0.7442(3) 0.0526(12) Uani 1 1 d .
H9 H 0.5376 1.3050 0.7515 0.063 Uiso 1 1 calc R
C10 C 0.5175(2) 1.1745(4) 0.6855(2) 0.0515(12) Uani 1 1 d .
H10 H 0.5319 1.2093 0.6528 0.062 Uiso 1 1 calc R
C11 C 0.4938(2) 1.0678(3) 0.6730(2) 0.0391(10) Uani 1 1 d .
H11 H 0.4926 1.0296 0.6325 0.047 Uiso 1 1 calc R
C12 C 0.47183(19) 1.0168(3) 0.72070(19) 0.0316(9) Uani 1 1 d .
C13 C 0.44820(18) 0.9046(3) 0.72439(18) 0.0275(8) Uani 1 1 d .
C14 C 0.31607(19) 0.7812(3) 0.6506(2) 0.0304(8) Uani 1 1 d .
C15 C 0.2713(2) 0.8661(4) 0.6525(2) 0.0407(10) Uani 1 1 d .
H15 H 0.2856 0.9397 0.6521 0.049 Uiso 1 1 calc R
C16 C 0.2063(2) 0.8430(4) 0.6548(2) 0.0553(13) Uani 1 1 d .
H16 H 0.1757 0.9006 0.6560 0.066 Uiso 1 1 calc R
C17 C 0.1859(3) 0.7360(5) 0.6554(3) 0.0640(15) Uani 1 1 d .
H17 H 0.1411 0.7202 0.6571 0.077 Uiso 1 1 calc R
C18 C 0.2291(3) 0.6527(4) 0.6537(2) 0.0587(14) Uani 1 1 d .
H18 H 0.2140 0.5795 0.6537 0.070 Uiso 1 1 calc R
C19 C 0.2954(2) 0.6742(4) 0.6519(2) 0.0409(10) Uani 1 1 d .
H19 H 0.3260 0.6160 0.6517 0.049 Uiso 1 1 calc R
C20 C 0.38636(19) 0.8759(3) 0.56679(18) 0.0276(8) Uani 1 1 d .
C21 C 0.3245(2) 0.9354(3) 0.5258(2) 0.0425(10) Uani 1 1 d .
H21 H 0.2875 0.9433 0.5416 0.051 Uiso 1 1 calc R
C22 C 0.3160(2) 0.9835(4) 0.4619(2) 0.0507(12) Uani 1 1 d .
H22 H 0.2735 1.0251 0.4345 0.061 Uiso 1 1 calc R
C23 C 0.3685(2) 0.9716(3) 0.4378(2) 0.0477(11) Uani 1 1 d .
H23 H 0.3624 1.0048 0.3939 0.057 Uiso 1 1 calc R
C24 C 0.4301(2) 0.9111(3) 0.4777(2) 0.0396(10) Uani 1 1 d .
H24 H 0.4664 0.9022 0.4611 0.047 Uiso 1 1 calc R
C25 C 0.4393(2) 0.8636(3) 0.5419(2) 0.0317(9) Uani 1 1 d .
H25 H 0.4819 0.8222 0.5691 0.038 Uiso 1 1 calc R
C26 C 0.45039(19) 0.6208(3) 0.62557(19) 0.0272(8) Uani 1 1 d .
C27 C 0.3925(2) 0.6072(3) 0.55701(19) 0.0318(9) Uani 1 1 d .
H27 H 0.3544 0.6596 0.5393 0.038 Uiso 1 1 calc R
C28 C 0.3901(2) 0.5174(3) 0.5145(2) 0.0340(9) Uani 1 1 d .
H28 H 0.3502 0.5098 0.4682 0.041 Uiso 1 1 calc R
C29 C 0.4445(2) 0.4392(3) 0.5383(2) 0.0363(9) Uani 1 1 d .
C30 C 0.5020(2) 0.4535(3) 0.6055(2) 0.0397(10) Uani 1 1 d .
H30 H 0.5404 0.4016 0.6225 0.048 Uiso 1 1 calc R
C31 C 0.5050(2) 0.5419(3) 0.6489(2) 0.0365(9) Uani 1 1 d .
H31 H 0.5450 0.5488 0.6951 0.044 Uiso 1 1 calc R
C32 C 0.4411(3) 0.3414(3) 0.4922(2) 0.0491(11) Uani 1 1 d .
H32A H 0.4872 0.3345 0.4887 0.074 Uiso 1 1 calc R
H32B H 0.4011 0.3509 0.4439 0.074 Uiso 1 1 calc R
H32C H 0.4326 0.2754 0.5142 0.074 Uiso 1 1 calc R
C33 C 0.63367(19) 0.8032(3) 0.7144(2) 0.0325(9) Uani 1 1 d .
H33A H 0.6052 0.7800 0.6637 0.039 Uiso 1 1 calc R
H33B H 0.6393 0.8832 0.7132 0.039 Uiso 1 1 calc R
C34 C 0.7703(2) 0.7881(3) 0.6845(2) 0.0479(11) Uani 1 1 d .
H34A H 0.7392 0.7675 0.6344 0.072 Uiso 1 1 calc R
H34B H 0.8176 0.7516 0.7010 0.072 Uiso 1 1 calc R
H34C H 0.7775 0.8672 0.6876 0.072 Uiso 1 1 calc R
C35 C 0.7210(2) 0.5936(3) 0.7384(2) 0.0465(11) Uani 1 1 d .
H35A H 0.7050 0.5661 0.7738 0.070 Uiso 1 1 calc R
H35B H 0.7693 0.5641 0.7493 0.070 Uiso 1 1 calc R
H35C H 0.6863 0.5708 0.6899 0.070 Uiso 1 1 calc R
C36 C 0.7881(2) 0.7872(3) 0.8376(2) 0.0485(11) Uani 1 1 d .
H36A H 0.7969 0.8659 0.8392 0.073 Uiso 1 1 calc R
H36B H 0.8345 0.7482 0.8534 0.073 Uiso 1 1 calc R
H36C H 0.7656 0.7689 0.8695 0.073 Uiso 1 1 calc R
C37 C 0.6005(2) 0.6230(3) 0.8471(2) 0.0349(9) Uani 1 1 d .
H37A H 0.6140 0.5696 0.8190 0.042 Uiso 1 1 calc R
H37B H 0.6471 0.6478 0.8864 0.042 Uiso 1 1 calc R
C38 C 0.4645(2) 0.4977(4) 0.8280(3) 0.0575(13) Uani 1 1 d .
H38A H 0.4316 0.5604 0.8169 0.086 Uiso 1 1 calc R
H38B H 0.4476 0.4397 0.8496 0.086 Uiso 1 1 calc R
H38C H 0.4651 0.4709 0.7835 0.086 Uiso 1 1 calc R
C39 C 0.5541(3) 0.6190(4) 0.9684(2) 0.0642(14) Uani 1 1 d .
H39A H 0.6035 0.6379 1.0039 0.096 Uiso 1 1 calc R
H39B H 0.5304 0.5747 0.9915 0.096 Uiso 1 1 calc R
H39C H 0.5260 0.6859 0.9493 0.096 Uiso 1 1 calc R
C40 C 0.6104(3) 0.4117(4) 0.9339(3) 0.0583(13) Uani 1 1 d .
H40A H 0.6197 0.3719 0.8976 0.087 Uiso 1 1 calc R
H40B H 0.5816 0.3661 0.9508 0.087 Uiso 1 1 calc R
H40C H 0.6568 0.4303 0.9747 0.087 Uiso 1 1 calc R
C41 C 0.6295(2) 0.8847(3) 0.9348(2) 0.0413(10) Uani 1 1 d .
H41A H 0.6479 0.8106 0.9526 0.050 Uiso 1 1 calc R
H41B H 0.5835 0.8963 0.9387 0.050 Uiso 1 1 calc R
C42 C 0.6848(2) 0.9692(4) 0.9770(2) 0.0464(11) Uani 1 1 d .
H42A H 0.7349 0.9400 0.9953 0.056 Uiso 1 1 calc R
H42B H 0.6766 0.9957 1.0182 0.056 Uiso 1 1 calc R
C43 C 0.6720(2) 1.0588(3) 0.9226(2) 0.0492(11) Uani 1 1 d .
H43A H 0.7160 1.1043 0.9362 0.059 Uiso 1 1 calc R
H43B H 0.6308 1.1058 0.9179 0.059 Uiso 1 1 calc R
C44 C 0.6546(2) 0.9969(3) 0.8537(2) 0.0355(9) Uani 1 1 d .
H44A H 0.6222 1.0401 0.8112 0.043 Uiso 1 1 calc R
H44B H 0.6997 0.9790 0.8492 0.043 Uiso 1 1 calc R
C45 C 0.2790(4) 0.1862(5) 0.6679(3) 0.0869(18) Uani 1 1 d .
H45A H 0.3187 0.1488 0.7088 0.104 Uiso 1 1 calc R
H45B H 0.2332 0.1760 0.6726 0.104 Uiso 1 1 calc R
C46 C 0.2960(4) 0.3059(5) 0.6691(4) 0.096(2) Uani 1 1 d .
H46A H 0.2533 0.3505 0.6629 0.115 Uiso 1 1 calc R
H46B H 0.3376 0.3261 0.7152 0.115 Uiso 1 1 calc R
C47 C 0.3139(4) 0.3216(6) 0.6090(4) 0.112(3) Uani 1 1 d .
H47A H 0.3651 0.3456 0.6266 0.134 Uiso 1 1 calc R
H47B H 0.2818 0.3776 0.5756 0.134 Uiso 1 1 calc R
C48 C 0.3031(4) 0.2169(5) 0.5726(4) 0.103(2) Uani 1 1 d .
H48A H 0.2704 0.2258 0.5206 0.123 Uiso 1 1 calc R
H48B H 0.3503 0.1884 0.5774 0.123 Uiso 1 1 calc R
Lu1 Lu 0.558662(8) 0.774112(13) 0.770709(8) 0.02679(6) Uani 1 1 d .
N1 N 0.45796(15) 0.7117(2) 0.67116(16) 0.0273(7) Uani 1 1 d .
O1 O 0.61821(13) 0.8980(2) 0.85983(13) 0.0327(6) Uani 1 1 d .
O2 O 0.2721(3) 0.1430(4) 0.6036(2) 0.1101(16) Uani 1 1 d .
P1 P 0.40341(5) 0.81438(8) 0.65258(5) 0.0255(2) Uani 1 1 d .
Si1 Si 0.72565(6) 0.74587(8) 0.74291(6) 0.0330(3) Uani 1 1 d .
Si2 Si 0.55875(6) 0.54007(10) 0.89293(6) 0.0393(3) Uani 1 1 d .

loop_
_atom_site_aniso_label
_atom_site_aniso_U_11
_atom_site_aniso_U_22
_atom_site_aniso_U_33
_atom_site_aniso_U_23
_atom_site_aniso_U_13
_atom_site_aniso_U_12
C1 0.0261(19) 0.042(2) 0.027(2) -0.0009(18) 0.0081(17) 0.0042(17)
C2 0.040(2) 0.055(3) 0.028(2) 0.001(2) 0.0149(19) 0.000(2)
C3 0.046(3) 0.088(4) 0.040(3) 0.007(3) 0.024(2) 0.002(3)
C4 0.047(3) 0.102(4) 0.031(3) -0.013(3) 0.017(2) 0.010(3)
C5 0.039(2) 0.070(3) 0.036(3) -0.019(2) 0.010(2) 0.014(2)
C6 0.025(2) 0.050(3) 0.030(2) -0.009(2) 0.0039(17) 0.0104(18)
C7 0.028(2) 0.032(2) 0.036(2) -0.0083(18) 0.0028(18) 0.0087(17)
C8 0.042(2) 0.036(3) 0.053(3) -0.017(2) 0.006(2) 0.009(2)
C9 0.051(3) 0.027(2) 0.060(3) -0.008(2) 0.006(2) -0.007(2)
C10 0.056(3) 0.036(3) 0.048(3) 0.005(2) 0.009(2) -0.009(2)
C11 0.043(2) 0.030(2) 0.035(2) -0.0049(18) 0.0090(19) -0.0074(19)
C12 0.028(2) 0.029(2) 0.031(2) -0.0030(17) 0.0065(17) 0.0063(16)
C13 0.029(2) 0.028(2) 0.0253(19) -0.0028(16) 0.0113(16) -0.0017(16)
C14 0.0256(18) 0.032(2) 0.032(2) -0.0032(18) 0.0114(16) -0.0027(17)
C15 0.036(2) 0.049(3) 0.038(2) 0.002(2) 0.018(2) 0.004(2)
C16 0.035(2) 0.082(4) 0.053(3) -0.005(3) 0.023(2) 0.006(2)
C17 0.036(3) 0.103(5) 0.062(3) -0.018(3) 0.031(3) -0.018(3)
C18 0.058(3) 0.070(4) 0.058(3) -0.019(3) 0.035(3) -0.028(3)
C19 0.045(2) 0.047(3) 0.038(2) -0.012(2) 0.024(2) -0.009(2)
C20 0.031(2) 0.025(2) 0.0236(19) -0.0025(16) 0.0094(16) -0.0015(16)
C21 0.040(2) 0.048(3) 0.040(3) 0.008(2) 0.018(2) 0.010(2)
C22 0.053(3) 0.058(3) 0.037(3) 0.017(2) 0.016(2) 0.016(2)
C23 0.068(3) 0.045(3) 0.030(2) 0.004(2) 0.021(2) -0.008(2)
C24 0.054(3) 0.038(2) 0.035(2) -0.0087(19) 0.027(2) -0.012(2)
C25 0.035(2) 0.028(2) 0.031(2) -0.0039(17) 0.0137(18) -0.0023(17)
C26 0.033(2) 0.023(2) 0.028(2) -0.0008(16) 0.0157(17) -0.0022(16)
C27 0.032(2) 0.029(2) 0.033(2) -0.0019(17) 0.0128(18) -0.0015(17)
C28 0.041(2) 0.030(2) 0.030(2) -0.0071(17) 0.0153(18) -0.0083(18)
C29 0.053(3) 0.025(2) 0.039(2) -0.0060(18) 0.027(2) -0.0079(19)
C30 0.047(3) 0.025(2) 0.047(3) 0.0018(19) 0.020(2) 0.0106(19)
C31 0.039(2) 0.031(2) 0.034(2) -0.0012(18) 0.0106(19) 0.0016(18)
C32 0.071(3) 0.032(3) 0.049(3) -0.014(2) 0.031(2) -0.003(2)
C33 0.034(2) 0.031(2) 0.031(2) 0.0001(17) 0.0130(18) 0.0033(17)
C34 0.047(3) 0.044(3) 0.063(3) 0.008(2) 0.033(2) 0.008(2)
C35 0.050(3) 0.035(2) 0.060(3) 0.001(2) 0.030(2) 0.008(2)
C36 0.042(2) 0.045(3) 0.046(3) 0.005(2) 0.008(2) 0.005(2)
C37 0.035(2) 0.035(2) 0.033(2) 0.0021(18) 0.0136(18) -0.0024(18)
C38 0.039(3) 0.049(3) 0.074(3) -0.002(3) 0.015(2) -0.007(2)
C39 0.088(4) 0.064(3) 0.053(3) -0.001(3) 0.043(3) -0.016(3)
C40 0.059(3) 0.049(3) 0.057(3) 0.019(2) 0.016(3) -0.006(2)
C41 0.044(2) 0.050(3) 0.029(2) 0.001(2) 0.0152(19) -0.002(2)
C42 0.041(2) 0.061(3) 0.032(2) -0.007(2) 0.012(2) -0.005(2)
C43 0.056(3) 0.042(3) 0.038(3) -0.008(2) 0.010(2) -0.007(2)
C44 0.036(2) 0.034(2) 0.036(2) 0.0001(18) 0.0146(18) -0.0035(18)
C45 0.097(5) 0.086(5) 0.083(5) -0.004(4) 0.044(4) 0.007(4)
C46 0.116(6) 0.078(5) 0.119(6) -0.017(4) 0.075(5) -0.015(4)
C47 0.175(8) 0.078(5) 0.087(5) 0.019(4) 0.061(5) 0.008(5)
C48 0.152(7) 0.083(5) 0.090(5) 0.009(4) 0.069(5) 0.008(5)
Lu1 0.02645(9) 0.02762(10) 0.02423(9) -0.00100(7) 0.00918(7) 0.00019(7)
N1 0.0306(16) 0.0230(17) 0.0279(17) -0.0003(13) 0.0124(14) 0.0002(13)
O1 0.0352(14) 0.0344(15) 0.0277(14) -0.0041(12) 0.0132(12) -0.0053(12)
O2 0.156(5) 0.092(3) 0.072(3) -0.011(3) 0.040(3) -0.031(3)
P1 0.0251(5) 0.0270(5) 0.0244(5) -0.0023(4) 0.0108(4) -0.0003(4)
Si1 0.0310(6) 0.0306(6) 0.0376(6) 0.0016(5) 0.0152(5) 0.0041(4)
Si2 0.0392(6) 0.0392(7) 0.0374(7) 0.0036(5) 0.0149(5) -0.0071(5)

loop_
_atom_type_symbol
_atom_type_description
_atom_type_scat_dispersion_real
_atom_type_scat_dispersion_imag
_atom_type_scat_source
C C 0.0033 0.0016 'International Tables Vol C Tables 4.2.6.8 and 6.1.1.4'
H H 0.0000 0.0000 'International Tables Vol C Tables 4.2.6.8 and 6.1.1.4'
N N 0.0061 0.0033 'International Tables Vol C Tables 4.2.6.8 and 6.1.1.4'
O O 0.0106 0.0060 'International Tables Vol C Tables 4.2.6.8 and 6.1.1.4'
Si Si 0.0817 0.0704 'International Tables Vol C Tables 4.2.6.8 and 6.1.1.4'
P P 0.1023 0.0942 'International Tables Vol C Tables 4.2.6.8 and 6.1.1.4'
Lu Lu -0.4720 5.8584 'International Tables Vol C Tables 4.2.6.8 and 6.1.1.4'

loop_
_geom_angle_atom_site_label_1
_geom_angle_atom_site_label_2
_geom_angle_atom_site_label_3
_geom_angle
C2 C1 C6 119.1(4)
C2 C1 C13 132.1(4)
C6 C1 C13 108.8(3)
C1 C2 C3 119.9(4)
C2 C3 C4 120.0(5)
C5 C4 C3 121.1(4)
C4 C5 C6 119.6(4)
C5 C6 C1 120.2(4)
C5 C6 C7 131.7(4)
C1 C6 C7 108.0(3)
C8 C7 C12 120.3(4)
C8 C7 C6 130.8(4)
C12 C7 C6 108.8(3)
C9 C8 C7 118.8(4)
C10 C9 C8 120.6(4)
C9 C10 C11 121.8(5)
C10 C11 C12 119.2(4)
C11 C12 C7 119.1(4)
C11 C12 C13 132.1(3)
C7 C12 C13 108.6(3)
C1 C13 C12 105.7(3)
C1 C13 P1 121.1(3)
C12 C13 P1 127.5(3)
C1 C13 Lu1 96.2(2)
C12 C13 Lu1 110.2(2)
P1 C13 Lu1 88.24(14)
C19 C14 C15 119.8(4)
C19 C14 P1 121.2(3)
C15 C14 P1 118.8(3)
C16 C15 C14 120.0(4)
C15 C16 C17 119.7(4)
C18 C17 C16 120.8(4)
C17 C18 C19 120.5(5)
C14 C19 C18 119.1(4)
C21 C20 C25 118.7(3)
C21 C20 P1 123.4(3)
C25 C20 P1 117.8(3)
C20 C21 C22 120.5(4)
C23 C22 C21 120.5(4)
C22 C23 C24 119.6(4)
C25 C24 C23 120.3(4)
C24 C25 C20 120.4(4)
C31 C26 C27 117.4(3)
C31 C26 N1 118.5(3)
C27 C26 N1 124.0(3)
C28 C27 C26 120.7(4)
C29 C28 C27 121.5(4)
C30 C29 C28 117.8(4)
C30 C29 C32 121.1(4)
C28 C29 C32 121.2(4)
C29 C30 C31 121.6(4)
C30 C31 C26 121.1(4)
Si1 C33 Lu1 125.84(18)
Si2 C37 Lu1 132.18(19)
O1 C41 C42 105.5(3)
C41 C42 C43 103.3(3)
C42 C43 C44 103.1(3)
O1 C44 C43 104.8(3)
O2 C45 C46 108.4(5)
C47 C46 C45 105.0(5)
C46 C47 C48 106.5(6)
O2 C48 C47 109.3(5)
O1 Lu1 N1 152.82(9)
O1 Lu1 C33 93.73(11)
N1 Lu1 C33 97.59(12)
O1 Lu1 C37 94.42(12)
N1 Lu1 C37 104.88(12)
C33 Lu1 C37 109.39(13)
O1 Lu1 C13 87.49(10)
N1 Lu1 C13 65.36(10)
C33 Lu1 C13 112.38(12)
C37 Lu1 C13 137.96(12)
C26 N1 P1 126.3(2)
C26 N1 Lu1 130.1(2)
P1 N1 Lu1 101.90(14)
C44 O1 C41 109.4(3)
C44 O1 Lu1 126.7(2)
C41 O1 Lu1 123.8(2)
C45 O2 C48 108.2(5)
N1 P1 C13 103.99(16)
N1 P1 C20 112.00(16)
C13 P1 C20 111.62(17)
N1 P1 C14 113.65(17)
C13 P1 C14 107.77(17)
C20 P1 C14 107.76(17)
C33 Si1 C35 110.01(18)
C33 Si1 C34 113.84(18)
C35 Si1 C34 105.83(19)
C33 Si1 C36 111.27(19)
C35 Si1 C36 108.5(2)
C34 Si1 C36 107.1(2)
C37 Si2 C39 110.3(2)
C37 Si2 C38 110.4(2)
C39 Si2 C38 109.2(2)
C37 Si2 C40 113.6(2)
C39 Si2 C40 106.4(2)
C38 Si2 C40 106.7(2)

loop_
_geom_bond_atom_site_label_1
_geom_bond_atom_site_label_2
_geom_bond_distance
C1 C2 1.392(5)
C1 C6 1.429(5)
C1 C13 1.463(5)
C2 C3 1.397(5)
C3 C4 1.397(7)
C4 C5 1.376(7)
C5 C6 1.392(5)
C6 C7 1.439(6)
C7 C8 1.407(6)
C7 C12 1.416(5)
C8 C9 1.378(6)
C9 C10 1.376(6)
C10 C11 1.379(5)
C11 C12 1.395(5)
C12 C13 1.472(5)
C13 P1 1.752(4)
C13 Lu1 2.584(4)
C14 C19 1.384(5)
C14 C15 1.397(5)
C14 P1 1.813(4)
C15 C16 1.379(5)
C16 C17 1.380(7)
C17 C18 1.360(7)
C18 C19 1.396(5)
C20 C21 1.381(5)
C20 C25 1.394(5)
C20 P1 1.811(4)
C21 C22 1.384(5)
C22 C23 1.373(6)
C23 C24 1.381(6)
C24 C25 1.381(5)
C26 C31 1.394(5)
C26 C27 1.400(5)
C26 N1 1.424(4)
C27 C28 1.394(5)
C28 C29 1.385(5)
C29 C30 1.380(5)
C29 C32 1.514(5)
C30 C31 1.390(5)
C33 Si1 1.844(4)
C33 Lu1 2.320(4)
C34 Si1 1.874(4)
C35 Si1 1.871(4)
C36 Si1 1.875(4)
C37 Si2 1.835(4)
C37 Lu1 2.338(4)
C38 Si2 1.874(4)
C39 Si2 1.871(4)
C40 Si2 1.878(4)
C41 O1 1.468(4)
C41 C42 1.499(5)
C42 C43 1.510(6)
C43 C44 1.510(5)
C44 O1 1.456(4)
C45 O2 1.376(6)
C45 C46 1.506(8)
C46 C47 1.451(8)
C47 C48 1.455(8)
C48 O2 1.408(7)
Lu1 O1 2.283(2)
Lu1 N1 2.309(3)
N1 P1 1.612(3)
